data_7114927
loop_
_publ_author_name
'Boskovic, Colette'
'Brechin, Euan K.'
'Streib, William E.'
'Folting, Kirsten'
'Christou, George'
'Hendrickson, David N.'

_publ_section_title
;
 A new class of single-molecule magnets: mixed-valent
 [Mn12O8Cl4(O2CPh)8(hmp)6]
;
_journal_issue 5
_journal_name_full 'Chemical Communications'
_journal_page_first 467
_journal_paper_doi 10.1039/b010038m
_journal_year 2001
_chemical_formula_moiety 'C98 H88 Cl4 Mn12 N6 O30, 7(C H2 Cl2)'
_chemical_formula_sum 'C105 H102 Cl18 Mn12 N6 O30'
_chemical_formula_weight 3225.39
_space_group_IT_number 15
_symmetry_cell_setting monoclinic
_symmetry_space_group_name_Hall '-C 2yc'
_symmetry_space_group_name_H-M 'C 1 2/c 1'
_audit_creation_method 'minor manual editing of SDT2CIF v. 1.2 BETA  output'
_cell_angle_alpha 90
_cell_angle_beta 121.884(4)
_cell_angle_gamma 90
_cell_formula_units_Z 4
_cell_length_a 36.774(3)
_cell_length_b 14.9295(12)
_cell_length_c 27.037(2)
_cell_measurement_reflns_used 255
_cell_measurement_temperature 105
_cell_measurement_theta_max 13.37
_cell_measurement_theta_min 7.51
_cell_volume 12604.1(18)
_computing_cell_refinement 'XTEL, local package'
_computing_data_collection 'NPS, local program'
_computing_data_reduction 'XTEL, local package'
_computing_molecular_graphics 'XTEL, local package'
_computing_publication_material 'XTEL, local package'
_computing_structure_refinement 'XTEL, local package'
_computing_structure_solution DIRDIF
_diffrn_ambient_temperature 105
_diffrn_measured_fraction_theta_full 0
_diffrn_measured_fraction_theta_max 1
_diffrn_measurement_device_type 'refurbished Picker diffractometer'
_diffrn_measurement_method '\q/2\q scans'
_diffrn_radiation_type 'Mo K\a'
_diffrn_radiation_wavelength 0.71069
_diffrn_reflns_av_R_equivalents 0.038
_diffrn_reflns_limit_h_max 43
_diffrn_reflns_limit_h_min -43
_diffrn_reflns_limit_k_max 17
_diffrn_reflns_limit_k_min 0
_diffrn_reflns_limit_l_max 32
_diffrn_reflns_limit_l_min -32
_diffrn_reflns_number 22434
_diffrn_reflns_theta_full 0
_diffrn_reflns_theta_max 25.1043
_diffrn_reflns_theta_min 3.02457
_diffrn_standards_decay_% -0.5
_diffrn_standards_interval_count 300
_diffrn_standards_number 4
_exptl_absorpt_coefficient_mu 1.6119
_exptl_absorpt_correction_T_max 0.724
_exptl_absorpt_correction_T_min 0.615
_exptl_absorpt_correction_type analytical
_exptl_absorpt_process_details Tompa
_exptl_crystal_colour black
_exptl_crystal_density_diffrn 1.7
_exptl_crystal_density_method 'not measured'
_exptl_crystal_description 'triangular plate'
_exptl_crystal_F_000 6480
_exptl_crystal_size_max .40
_exptl_crystal_size_mid .30
_exptl_crystal_size_min .25
_refine_diff_density_max 0.26
_refine_diff_density_min -0.26
_refine_ls_abs_structure_details none
_refine_ls_extinction_coef -0.000000003(5)
_refine_ls_extinction_expression
;
Larson, A. C. (1967).  Acta Cryst. 23, p. 664.  Eq. (3)
;
_refine_ls_extinction_method Zachariasen
_refine_ls_goodness_of_fit_ref 0.8413
_refine_ls_hydrogen_treatment noref
_refine_ls_matrix_type full
_refine_ls_number_parameters 772
_refine_ls_number_reflns 7908
_refine_ls_R_factor_gt 0.0353
_refine_ls_shift/su_max 0.155
_refine_ls_structure_factor_coef F
_refine_ls_weighting_details w^-1^=\s^2^(F)+(.07F)^2^
_refine_ls_weighting_scheme calc
_refine_ls_wR_factor_ref 0.0379
_reflns_number_gt 7908
_reflns_number_total 11190
_reflns_threshold_expression F^2^>2.0\s(F^2^)
_cod_data_source_file b010038m.txt
_cod_data_source_block MSC98192
_cod_original_cell_volume 12604.3(19)
_cod_original_sg_symbol_H-M 'C 2/c'
_cod_database_code 7114927

loop_
_symmetry_equiv_pos_as_xyz
x,y,z
1/2+x,1/2+y,z
-x,y,1/2-z
1/2-x,1/2+y,1/2-z
x,-y,1/2+z
1/2+x,1/2-y,1/2+z
-x,-y,-z
1/2-x,1/2-y,-z

loop_
_atom_site_label
_atom_site_type_symbol
_atom_site_fract_x
_atom_site_fract_y
_atom_site_fract_z
_atom_site_U_iso_or_equiv
_atom_site_adp_type
_atom_site_occupancy
_atom_site_disorder_group
MN1 MN 0.250252(19) 0.14902(4) 0.98231(3) 0.0121(3) Uani 1 0
MN2 MN 0.153814(19) 0.20492(4) 0.95397(3) 0.0125(3) Uani 1 0
MN3 MN 0.294729(19) 0.21134(4) 1.10901(3) 0.0126(3) Uani 1 0
MN4 MN 0.20966(2) 0.08799(4) 1.06420(3) 0.0127(3) Uani 1 0
MN5 MN 0.20898(2) 0.29124(4) 1.09988(3) 0.0134(3) Uani 1 0
MN6 MN 0.12151(2) 0.17933(4) 1.04326(3) 0.0155(3) Uani 1 0
CL7 CL 0.26260(3) 0.15301(7) 1.16980(4) 0.0177(5) Uani 1 0
CL8 CL 0.07789(3) 0.12028(8) 1.07853(5) 0.0212(5) Uani 1 0
O9 O 0.20576(8) 0.23410(19) 0.96246(12) 0.0123(12) Uani 1 0
O10 O 0.18052(9) 0.20263(19) 1.03894(12) 0.0137(13) Uani 1 0
O11 O 0.25557(8) 0.12432(19) 1.05546(12) 0.0129(13) Uani 1 0
O12 O 0.25298(9) 0.30517(19) 1.08584(12) 0.0137(13) Uani 1 0
O13 O 0.20783(10) 0.0359(2) 0.93002(13) 0.0238(15) Uani 1 0
C14 C 0.17809(13) 0.0179(3) 0.9373(2) 0.021(2) Uani 1 0
O15 O 0.17076(10) 0.0513(2) 0.97241(13) 0.0218(14) Uani 1 0
C16 C 0.14409(14) -0.0487(3) 0.89360(19) 0.022(2) Uani 1 0
C17 C 0.10660(15) -0.0617(3) 0.8931(2) 0.026(2) Uani 1 0
C18 C 0.07447(15) -0.1201(3) 0.8516(2) 0.027(2) Uani 1 0
C19 C 0.08134(18) -0.1630(4) 0.8136(2) 0.038(3) Uani 1 0
C20 C 0.11959(17) -0.1518(3) 0.8131(2) 0.033(3) Uani 1 0
C21 C 0.14975(16) -0.0947(3) 0.8528(2) 0.028(2) Uani 1 0
O22 O 0.20562(9) 0.4404(2) 0.99933(13) 0.0174(14) Uani 1 0
C23 C 0.18350(13) 0.4593(3) 1.02162(18) 0.0178(19) Uani 1 0
O24 O 0.17693(9) 0.4084(2) 1.05280(13) 0.0185(14) Uani 1 0
C25 C 0.16303(14) 0.5498(3) 1.00738(19) 0.020(2) Uani 1 0
C26 C 0.16600(15) 0.6070(3) 0.9688(2) 0.026(2) Uani 1 0
C27 C 0.14390(17) 0.6870(3) 0.9523(2) 0.030(2) Uani 1 0
C28 C 0.11855(16) 0.7106(3) 0.9738(2) 0.032(2) Uani 1 0
C29 C 0.11683(16) 0.6568(3) 1.0139(2) 0.032(3) Uani 1 0
C30 C 0.13897(16) 0.5771(3) 1.0306(2) 0.028(2) Uani 1 0
O31 O 0.12868(9) 0.3308(2) 0.91776(13) 0.0171(14) Uani 1 0
C32 C 0.13167(13) 0.3817(3) 0.88341(18) 0.0184(19) Uani 1 0
O33 O 0.15792(9) 0.3734(2) 0.86614(12) 0.0172(13) Uani 1 0
C34 C 0.10175(13) 0.4602(3) 0.85985(18) 0.0181(19) Uani 1 0
C35 C 0.07681(14) 0.4795(3) 0.8830(2) 0.024(2) Uani 1 0
C36 C 0.04952(15) 0.5518(3) 0.8631(2) 0.029(2) Uani 1 0
C37 C 0.04688(15) 0.6058(3) 0.8193(2) 0.029(2) Uani 1 0
C38 C 0.07126(16) 0.5864(3) 0.7955(2) 0.029(2) Uani 1 0
C39 C 0.09891(14) 0.5133(3) 0.8160(2) 0.024(2) Uani 1 0
O40 O 0.12606(9) 0.1629(2) 0.86960(12) 0.0169(13) Uani 1 0
C41 C 0.13382(14) 0.1656(3) 0.82914(19) 0.017(2) Uani 1 0
O42 O 0.16352(9) 0.2098(2) 0.83000(12) 0.0175(13) Uani 1 0
C43 C 0.10605(14) 0.1107(3) 0.77599(19) 0.019(2) Uani 1 0
C44 C 0.11970(15) 0.0920(3) 0.7376(2) 0.024(2) Uani 1 0
C45 C 0.09505(16) 0.0392(3) 0.6893(2) 0.029(2) Uani 1 0
C46 C 0.05616(16) 0.0068(3) 0.6778(2) 0.029(2) Uani 1 0
C47 C 0.04194(15) 0.0258(3) 0.7152(2) 0.030(2) Uani 1 0
C48 C 0.06700(15) 0.0773(3) 0.7643(2) 0.024(2) Uani 1 0
O49 O 0.16510(9) 0.06172(19) 1.07688(13) 0.0170(14) Uani 1 0
C50 C 0.15608(14) -0.0240(3) 1.08997(19) 0.021(2) Uani 1 0
C51 C 0.16397(14) -0.0983(3) 1.0588(2) 0.022(2) Uani 1 0
C52 C 0.21035(14) -0.1137(3) 1.08189(19) 0.020(2) Uani 1 0
C53 C 0.22797(16) -0.1987(3) 1.0963(2) 0.028(2) Uani 1 0
C54 C 0.27140(16) -0.2107(3) 1.1199(2) 0.032(3) Uani 1 0
C55 C 0.29659(15) -0.1367(3) 1.1289(2) 0.028(2) Uani 1 0
C56 C 0.27748(14) -0.0533(3) 1.1130(2) 0.022(2) Uani 1 0
N57 N 0.23521(11) -0.0412(2) 1.08970(15) 0.0173(17) Uani 1 0
O58 O 0.16508(9) 0.2641(2) 1.11438(12) 0.0171(14) Uani 1 0
C59 C 0.16327(16) 0.2868(4) 1.1640(2) 0.031(2) Uani 1 0
C60 C 0.20760(16) 0.2964(3) 1.2187(2) 0.028(2) Uani 1 0
C61 C 0.23139(14) 0.3757(3) 1.21575(19) 0.024(2) Uani 1 0
C62 C 0.24509(16) 0.4453(4) 1.2553(2) 0.029(2) Uani 1 0
C63 C 0.26816(17) 0.5156(4) 1.2524(2) 0.033(3) Uani 1 0
C64 C 0.27712(17) 0.5142(3) 1.2092(2) 0.033(3) Uani 1 0
C65 C 0.26226(15) 0.4450(3) 1.1697(2) 0.025(2) Uani 1 0
N66 N 0.23932(11) 0.3773(2) 1.17214(15) 0.0174(16) Uani 1 0
O67 O 0.10411(9) 0.1719(2) 0.95378(12) 0.0163(13) Uani 1 0
C68 C 0.06221(14) 0.1754(3) 0.9031(2) 0.023(2) Uani 1 0
C69 C 0.02958(14) 0.1923(3) 0.9207(2) 0.024(2) Uani 1 0
C70 C 0.03542(14) 0.2826(3) 0.9487(2) 0.025(2) Uani 1 0
C71 C 0.00484(15) 0.3501(4) 0.9218(2) 0.031(2) Uani 1 0
C72 C 0.01187(17) 0.4318(4) 0.9489(2) 0.035(3) Uani 1 0
C73 C 0.05001(17) 0.4469(4) 1.0018(2) 0.034(3) Uani 1 0
C74 C 0.07910(15) 0.3769(3) 1.0248(2) 0.025(2) Uani 1 0
N75 N 0.07261(12) 0.2963(3) 1.00049(16) 0.0220(18) Uani 1 0
C76 C 0 0.3662(6) 0.75 0.090(6) Uani 1 0
CL77 CL 0.03634(8) 0.30169(15) 0.74188(9) 0.1047(13) Uani 1 0
C78 C -0.03411(15) 0.0937(3) 0.9822(2) 0.029(2) Uani 1 0
CL79 CL -0.04616(4) 0.06801(11) 1.03596(6) 0.0421(7) Uani 1 0
CL80 CL -0.06025(5) 0.19150(10) 0.94394(7) 0.0481(8) Uani 1 0
C81 C 0.0330(2) 0.2991(4) 1.1121(3) 0.056(4) Uani 1 0
CL82 CL 0.02380(7) 0.23386(12) 1.15823(10) 0.0784(14) Uani 1 0
CL83 CL 0.06499(5) 0.39269(11) 1.15058(7) 0.0487(8) Uani 1 0
C84 C 0.13893(18) 0.3058(4) 0.6970(2) 0.043(3) Uani 1 0
CL85 CL 0.17244(5) 0.25488(13) 0.67714(7) 0.0568(8) Uani 1 0
CL86 CL 0.11850(6) 0.40834(13) 0.66177(9) 0.0717(11) Uani 1 0
H1 H 0.1025 -0.0309 0.921 0.0377 Uiso 1 0
H2 H 0.0484 -0.1296 0.8512 0.0393 Uiso 1 0
H3 H 0.0589 -0.2017 0.7846 0.0507 Uiso 1 0
H4 H 0.1236 -0.184 0.7852 0.0463 Uiso 1 0
H5 H 0.1755 -0.0841 0.8526 0.0406 Uiso 1 0
H6 H 0.1834 0.5899 0.9532 0.0369 Uiso 1 0
H7 H 0.1459 0.727 0.9259 0.0437 Uiso 1 0
H8 H 0.1016 0.7644 0.9601 0.0442 Uiso 1 0
H9 H 0.1001 0.6756 1.03 0.0428 Uiso 1 0
H10 H 0.1379 0.5398 1.0584 0.0405 Uiso 1 0
H11 H 0.0784 0.4416 0.9128 0.0364 Uiso 1 0
H12 H 0.0323 0.5649 0.8792 0.0411 Uiso 1 0
H13 H 0.0286 0.6574 0.8066 0.0393 Uiso 1 0
H14 H 0.0689 0.6243 0.7646 0.0414 Uiso 1 0
H15 H 0.1165 0.4999 0.7998 0.0354 Uiso 1 0
H16 H 0.1464 0.1163 0.7457 0.0356 Uiso 1 0
H17 H 0.1048 0.0269 0.6634 0.0395 Uiso 1 0
H18 H 0.0384 -0.0293 0.644 0.0396 Uiso 1 0
H19 H 0.015 0.0035 0.7076 0.042 Uiso 1 0
H20 H 0.0572 0.0902 0.7901 0.036 Uiso 1 0
H21 H 0.1738 -0.0346 1.1311 0.034 Uiso 1 0
H22 H 0.1267 -0.0267 1.0795 0.034 Uiso 1 0
H23 H 0.1518 -0.1528 1.0622 0.0345 Uiso 1 0
H24 H 0.1499 -0.0829 1.0184 0.0345 Uiso 1 0
H25 H 0.2096 -0.2494 1.0891 0.039 Uiso 1 0
H26 H 0.284 -0.2698 1.1306 0.0416 Uiso 1 0
H27 H 0.327 -0.1419 1.1463 0.0415 Uiso 1 0
H28 H 0.2952 -0.0018 1.1189 0.0325 Uiso 1 0
H29 H 0.1475 0.2417 1.1701 0.0417 Uiso 1 0
H30 H 0.1484 0.3425 1.1571 0.0417 Uiso 1 0
H31 H 0.2237 0.2426 1.2235 0.0393 Uiso 1 0
H32 H 0.2051 0.3019 1.2521 0.0393 Uiso 1 0
H33 H 0.2378 0.4454 1.2847 0.0387 Uiso 1 0
H34 H 0.2789 0.5639 1.281 0.0465 Uiso 1 0
H35 H 0.2929 0.5623 1.2055 0.0418 Uiso 1 0
H36 H 0.2683 0.4456 1.1391 0.0365 Uiso 1 0
H37 H 0.0608 0.2212 0.878 0.0351 Uiso 1 0
H38 H 0.0562 0.1188 0.883 0.0351 Uiso 1 0
H39 H 0.001 0.19 0.8862 0.0348 Uiso 1 0
H40 H 0.0315 0.1469 0.9466 0.0348 Uiso 1 0
H41 H -0.0212 0.3381 0.8838 0.0443 Uiso 1 0
H42 H -0.0102 0.477 0.931 0.046 Uiso 1 0
H43 H 0.0558 0.5045 1.0209 0.0447 Uiso 1 0
H44 H 0.1058 0.3869 1.0615 0.0369 Uiso 1 0
H45 H 0.0157 0.4055 0.7835 0.0824 Uiso 1 0
H46 H -0.0036 0.1013 1 0.042 Uiso 1 0
H47 H -0.0425 0.0445 0.955 0.042 Uiso 1 0
H48 H 0.0475 0.2639 1.0971 0.0615 Uiso 1 0
H49 H 0.0064 0.3188 1.0786 0.0615 Uiso 1 0
H50 H 0.155 0.3154 0.7387 0.0519 Uiso 1 0
H51 H 0.1157 0.2661 0.6882 0.0519 Uiso 1 0

loop_
_atom_site_aniso_label
_atom_site_aniso_U_11
_atom_site_aniso_U_22
_atom_site_aniso_U_33
_atom_site_aniso_U_12
_atom_site_aniso_U_13
_atom_site_aniso_U_23
MN1 0.013(2) 0.0152(7) 0.0107(11) 0.0012(3) 0.0080(3) 0.0007(3)
MN2 0.011(2) 0.0173(7) 0.0109(11) -0.0002(3) 0.0073(3) 0.0000(3)
MN3 0.012(2) 0.0169(7) 0.0096(10) 0.0005(3) 0.0062(3) 0.0003(3)
MN4 0.013(2) 0.0146(6) 0.0128(13) -0.0002(3) 0.0087(3) 0.0014(3)
MN5 0.014(3) 0.0178(8) 0.0115(11) -0.0007(3) 0.0091(3) -0.0021(3)
MN6 0.015(3) 0.0196(8) 0.0144(14) -0.0005(3) 0.0094(3) 0.0005(3)
CL7 0.019(4) 0.0233(10) 0.0125(13) -0.0012(5) 0.0098(5) 0.0014(4)
CL8 0.020(4) 0.0260(11) 0.024(2) -0.0009(5) 0.0156(5) 0.0019(5)
O9 0.011(2) 0.0163(17) 0.0112(18) 0.0028(12) 0.0069(12) 0.0026(12)
O10 0.014(3) 0.0163(17) 0.0128(19) 0.0000(12) 0.0084(13) 0.0003(13)
O11 0.012(3) 0.0158(17) 0.0131(19) 0.0009(12) 0.0084(13) 0.0023(12)
O12 0.016(3) 0.0159(17) 0.0117(18) 0.0002(12) 0.0094(13) 0.0009(12)
O13 0.026(5) 0.023(2) 0.023(3) -0.0028(14) 0.0138(15) -0.0047(14)
C14 0.014(3) 0.018(3) 0.037(5) 0.0099(18) 0.019(2) 0.020(2)
O15 0.021(4) 0.023(2) 0.015(2) -0.0017(14) 0.0054(14) 0.0012(14)
C16 0.024(5) 0.021(3) 0.019(3) 0.001(2) 0.009(2) 0.003(2)
C17 0.027(5) 0.029(3) 0.024(4) -0.002(2) 0.014(2) 0.004(2)
C18 0.027(5) 0.022(3) 0.033(4) -0.003(2) 0.017(2) 0.007(2)
C19 0.039(8) 0.024(3) 0.037(5) -0.010(2) 0.011(3) 0.001(2)
C20 0.045(9) 0.024(3) 0.026(4) -0.004(2) 0.016(3) -0.006(2)
C21 0.032(6) 0.027(3) 0.029(4) 0.001(2) 0.019(2) 0.001(2)
O22 0.020(4) 0.0203(18) 0.016(2) 0.0045(13) 0.0123(14) 0.0010(13)
C23 0.015(3) 0.024(3) 0.011(2) -0.0017(19) 0.0044(19) -0.0042(19)
O24 0.020(4) 0.0216(19) 0.018(2) 0.0052(13) 0.0131(14) 0.0043(14)
C25 0.020(4) 0.022(3) 0.017(3) 0.0014(19) 0.009(2) -0.0023(19)
C26 0.031(6) 0.027(3) 0.022(3) 0.001(2) 0.015(2) 0.001(2)
C27 0.038(7) 0.024(3) 0.028(4) 0.005(2) 0.016(2) 0.004(2)
C28 0.030(6) 0.024(3) 0.033(4) 0.010(2) 0.011(2) -0.001(2)
C29 0.038(7) 0.022(3) 0.041(5) 0.007(2) 0.024(3) -0.006(2)
C30 0.032(6) 0.024(3) 0.034(4) 0.001(2) 0.022(2) -0.003(2)
O31 0.017(3) 0.0177(18) 0.019(2) 0.0028(13) 0.0109(14) 0.0024(13)
C32 0.015(4) 0.024(3) 0.012(2) -0.0031(19) 0.0040(19) -0.0043(19)
O33 0.014(3) 0.0222(19) 0.015(2) 0.0047(13) 0.0076(13) 0.0045(13)
C34 0.012(3) 0.022(3) 0.014(3) -0.0014(18) 0.0029(18) -0.0023(19)
C35 0.021(4) 0.025(3) 0.026(4) 0.001(2) 0.012(2) 0.003(2)
C36 0.027(5) 0.028(3) 0.034(4) 0.007(2) 0.018(2) -0.000(2)
C37 0.023(5) 0.027(3) 0.029(4) 0.010(2) 0.009(2) 0.002(2)
C38 0.030(6) 0.030(3) 0.022(3) 0.007(2) 0.011(2) 0.007(2)
C39 0.021(5) 0.029(3) 0.018(3) 0.004(2) 0.007(2) 0.000(2)
O40 0.014(3) 0.0238(19) 0.0120(19) -0.0002(13) 0.0062(13) -0.0016(13)
C41 0.020(4) 0.015(2) 0.018(3) 0.0017(19) 0.012(2) 0.0024(18)
O42 0.017(3) 0.0236(19) 0.0101(18) -0.0017(14) 0.0062(13) -0.0014(13)
C43 0.023(5) 0.017(2) 0.015(3) 0.0000(19) 0.008(2) 0.0024(18)
C44 0.026(5) 0.026(3) 0.021(3) -0.005(2) 0.014(2) -0.002(2)
C45 0.041(8) 0.031(3) 0.014(3) -0.003(2) 0.014(2) -0.004(2)
C46 0.037(7) 0.028(3) 0.014(3) -0.008(2) 0.008(2) -0.008(2)
C47 0.029(6) 0.031(3) 0.025(4) -0.009(2) 0.009(2) -0.005(2)
C48 0.024(5) 0.027(3) 0.020(3) -0.002(2) 0.012(2) -0.001(2)
O49 0.016(3) 0.0186(18) 0.021(3) -0.0005(13) 0.0123(14) 0.0033(13)
C50 0.022(5) 0.026(3) 0.019(3) 0.001(2) 0.013(2) 0.007(2)
C51 0.021(5) 0.018(3) 0.024(3) -0.0014(19) 0.011(2) 0.005(2)
C52 0.025(5) 0.020(3) 0.017(3) -0.000(2) 0.012(2) 0.0021(19)
C53 0.033(6) 0.020(3) 0.035(4) -0.001(2) 0.020(2) 0.003(2)
C54 0.037(7) 0.025(3) 0.036(5) 0.009(2) 0.021(3) 0.011(2)
C55 0.026(5) 0.032(3) 0.031(4) 0.005(2) 0.018(2) 0.006(2)
C56 0.022(5) 0.024(3) 0.022(3) -0.000(2) 0.014(2) 0.004(2)
N57 0.020(4) 0.019(2) 0.017(3) 0.0024(16) 0.0123(17) 0.0023(16)
O58 0.016(3) 0.026(2) 0.016(2) -0.0017(13) 0.0123(14) -0.0035(13)
C59 0.035(7) 0.045(4) 0.027(4) -0.010(3) 0.026(2) -0.011(2)
C60 0.034(7) 0.039(3) 0.020(3) -0.003(2) 0.020(2) -0.003(2)
C61 0.022(5) 0.033(3) 0.017(3) 0.002(2) 0.011(2) -0.002(2)
C62 0.034(7) 0.039(3) 0.023(3) 0.001(2) 0.020(2) -0.006(2)
C63 0.043(8) 0.030(3) 0.030(4) -0.001(2) 0.022(3) -0.014(2)
C64 0.048(9) 0.023(3) 0.037(5) -0.009(2) 0.030(3) -0.010(2)
C65 0.030(6) 0.029(3) 0.021(3) -0.002(2) 0.018(2) -0.005(2)
N66 0.018(4) 0.022(2) 0.013(2) 0.0012(16) 0.0087(16) 0.0010(16)
O67 0.011(2) 0.0243(19) 0.014(2) -0.0007(13) 0.0069(13) 0.0012(13)
C68 0.016(4) 0.034(3) 0.019(3) -0.002(2) 0.008(2) -0.000(2)
C69 0.015(3) 0.036(3) 0.019(3) -0.001(2) 0.007(2) 0.004(2)
C70 0.021(4) 0.034(3) 0.027(4) 0.003(2) 0.016(2) 0.004(2)
C71 0.021(5) 0.043(4) 0.031(4) 0.007(2) 0.013(2) 0.009(2)
C72 0.031(6) 0.038(4) 0.049(6) 0.016(2) 0.029(3) 0.017(3)
C73 0.042(8) 0.036(3) 0.041(5) 0.003(3) 0.032(3) 0.001(3)
C74 0.029(6) 0.027(3) 0.029(4) 0.001(2) 0.022(2) -0.001(2)
N75 0.021(4) 0.028(3) 0.023(3) 0.0000(18) 0.0156(18) 0.0019(18)
C76 0.054(12) 0.026(5) 0.098(13) 0 -0.024(6) 0
CL77 0.13(2) 0.072(3) 0.048(5) 0.0328(14) 0.0015(12) -0.0172(10)
C78 0.024(5) 0.033(3) 0.035(4) 0.001(2) 0.019(2) 0.001(2)
CL79 0.033(6) 0.063(3) 0.029(3) 0.0057(7) 0.0153(6) 0.0043(7)
CL80 0.056(10) 0.0369(16) 0.070(7) 0.0194(7) 0.0468(9) 0.0158(8)
C81 0.077(15) 0.047(4) 0.050(6) 0.013(4) 0.038(4) -0.009(3)
CL82 0.105(19) 0.052(2) 0.121(12) -0.0262(11) 0.0897(15) -0.0304(12)
CL83 0.057(10) 0.047(2) 0.061(6) 0.0085(8) 0.0439(9) 0.0069(8)
C84 0.036(7) 0.057(4) 0.027(4) 0.005(3) 0.011(3) 0.005(3)
CL85 0.045(8) 0.077(3) 0.041(4) 0.0099(8) 0.0174(7) -0.0127(8)
CL86 0.076(14) 0.063(3) 0.085(8) 0.0215(10) 0.0479(12) 0.0273(11)

loop_
_atom_type_symbol
_atom_type_description
_atom_type_scat_dispersion_real
_atom_type_scat_dispersion_imag
_atom_type_scat_source
MN Mn 0.295 0.729 'International Tables Vol. IV (1974) Table 2.2B'
CL Cl 0.132 0.159 'International Tables Vol. IV (1974) Table 2.2B'
O O 0.008 0.006 'International Tables Vol. IV (1974) Table 2.2B'
N N 0.004 0.003 'International Tables Vol. IV (1974) Table 2.2B'
C C 0.002 0.002 'International Tables Vol. IV (1974) Table 2.2B'
H H 0 0 'International Tables Vol. IV (1974) Table 2.2B'

loop_
_geom_angle_atom_site_label_1
_geom_angle_atom_site_label_2
_geom_angle_atom_site_label_3
_geom_angle
_geom_angle_site_symmetry_1
_geom_angle_site_symmetry_3
_geom_angle_publ_flag
O9 MN1 O9 83.27(11) . 8_557 no
O9 MN1 O11 91.33(12) . . no
O9 MN1 O11 79.83(11) 8_557 . no
O9 MN1 O12 83.30(12) . 8_557 no
O9 MN1 O12 91.07(11) 8_557 8_557 no
O9 MN1 O13 96.71(12) . . no
O9 MN1 O13 179.31(11) 8_557 . no
O9 MN1 O22 178.19(13) . 8_557 no
O9 MN1 O22 98.51(11) 8_557 8_557 no
O11 MN1 O12 169.94(12) . 8_557 no
O11 MN1 O13 99.48(12) . . no
O11 MN1 O22 89.31(12) . 8_557 no
O12 MN1 O13 89.61(12) 8_557 . no
O12 MN1 O22 96.32(12) 8_557 8_557 no
O13 MN1 O22 81.51(12) . 8_557 no
O9 MN2 O10 90.76(12) . . no
O9 MN2 O15 93.58(12) . . no
O9 MN2 O31 91.05(12) . . no
O9 MN2 O40 94.87(12) . . no
O9 MN2 O67 173.92(12) . . no
O10 MN2 O15 79.80(11) . . no
O10 MN2 O31 112.75(12) . . no
O10 MN2 O40 161.08(12) . . no
O10 MN2 O67 83.35(12) . . no
O15 MN2 O31 166.59(11) . . no
O15 MN2 O40 81.83(11) . . no
O15 MN2 O67 83.93(12) . . no
O31 MN2 O40 85.24(12) . . no
O31 MN2 O67 92.60(12) . . no
O40 MN2 O67 90.27(12) . . no
CL7 MN3 O9 157.06(8) . 8_557 no
CL7 MN3 O11 80.84(8) . . no
CL7 MN3 O12 84.25(9) . . no
CL7 MN3 O33 100.54(9) . 8_557 no
CL7 MN3 O42 94.85(9) . 8_557 no
O9 MN3 O11 85.95(11) 8_557 . no
O9 MN3 O12 78.41(11) 8_557 . no
O9 MN3 O33 98.09(11) 8_557 8_557 no
O9 MN3 O42 99.52(12) 8_557 8_557 no
O11 MN3 O12 95.50(12) . . no
O11 MN3 O33 89.90(12) . 8_557 no
O11 MN3 O42 173.84(12) . 8_557 no
O12 MN3 O33 173.31(12) . 8_557 no
O12 MN3 O42 88.40(12) . 8_557 no
O33 MN3 O42 86.55(12) 8_557 8_557 no
CL7 MN4 O10 90.63(9) . . no
CL7 MN4 O11 80.46(9) . . no
CL7 MN4 O15 170.36(9) . . no
CL7 MN4 O49 95.44(9) . . no
CL7 MN4 N57 92.08(10) . . no
O10 MN4 O11 93.79(12) . . no
O10 MN4 O15 84.98(12) . . no
O10 MN4 O49 82.88(12) . . no
O10 MN4 N57 174.18(13) . . no
O11 MN4 O15 91.25(12) . . no
O11 MN4 O49 174.72(13) . . no
O11 MN4 N57 91.74(13) . . no
O15 MN4 O49 92.53(12) . . no
O15 MN4 N57 93.10(13) . . no
O49 MN4 N57 91.74(13) . . no
CL7 MN5 O10 86.67(9) . . no
CL7 MN5 O12 80.86(9) . . no
CL7 MN5 O24 171.16(9) . . no
CL7 MN5 O58 94.37(10) . . no
CL7 MN5 N66 89.11(10) . . no
O10 MN5 O12 92.30(12) . . no
O10 MN5 O24 100.02(12) . . no
O10 MN5 O58 83.88(12) . . no
O10 MN5 N66 173.67(13) . . no
O12 MN5 O24 93.03(12) . . no
O12 MN5 O58 174.08(13) . . no
O12 MN5 N66 91.68(13) . . no
O24 MN5 O58 92.09(12) . . no
O24 MN5 N66 84.67(13) . . no
O58 MN5 N66 91.75(13) . . no
CL8 MN6 O10 158.28(8) . . no
CL8 MN6 O49 92.07(8) . . no
CL8 MN6 O58 101.42(8) . . no
CL8 MN6 O67 123.88(8) . . no
CL8 MN6 N75 88.29(9) . . no
O10 MN6 O49 68.78(10) . . no
O10 MN6 O58 70.92(10) . . no
O10 MN6 O67 70.95(10) . . no
O10 MN6 N75 111.67(12) . . no
O49 MN6 O58 93.65(11) . . no
O49 MN6 O67 98.10(11) . . no
O49 MN6 N75 175.15(13) . . no
O58 MN6 O67 132.41(11) . . no
O58 MN6 N75 91.02(13) . . no
O67 MN6 N75 77.72(12) . . no
MN3 CL7 MN4 76.38(3) . . no
MN3 CL7 MN5 73.83(3) . . no
MN4 CL7 MN5 71.74(3) . . no
MN1 O9 MN1 96.73(11) 8_557 . no
MN1 O9 MN2 125.59(14) 8_557 . no
MN1 O9 MN2 123.56(15) . . no
MN1 O9 MN3 87.96(10) 8_557 8_557 no
MN1 O9 MN3 96.13(11) . 8_557 no
MN2 O9 MN3 118.23(14) . 8_557 no
MN2 O10 MN4 105.59(13) . . no
MN2 O10 MN5 134.10(15) . . no
MN2 O10 MN6 99.35(12) . . no
MN4 O10 MN5 110.71(13) . . no
MN4 O10 MN6 102.27(12) . . no
MN5 O10 MN6 99.40(11) . . no
MN1 O11 MN3 106.03(13) . . no
MN1 O11 MN4 124.68(14) . . no
MN3 O11 MN4 117.54(14) . . no
MN1 O12 MN3 101.97(13) 8_557 . no
MN1 O12 MN5 128.32(15) 8_557 . no
MN3 O12 MN5 118.91(15) . . no
MN1 O13 C14 116.5(3) . . no
MN2 O15 MN4 86.44(11) . . no
MN2 O15 C14 112.0(3) . . no
MN4 O15 C14 134.9(3) . . no
MN1 O22 C23 133.2(3) 8_557 . no
MN5 O24 C23 131.6(3) . . no
MN2 O31 C32 134.6(3) . . no
MN3 O33 C32 129.8(3) 8_557 . no
MN2 O40 C41 138.2(3) . . no
MN3 O42 C41 128.1(3) 8_557 . no
MN4 O49 MN6 105.66(13) . . no
MN4 O49 C50 125.2(3) . . no
MN6 O49 C50 127.1(2) . . no
MN5 O58 MN6 104.77(12) . . no
MN5 O58 C59 128.0(3) . . no
MN6 O58 C59 127.0(3) . . no
MN2 O67 MN6 105.69(13) . . no
MN2 O67 C68 123.2(3) . . no
MN6 O67 C68 127.4(2) . . no
MN4 N57 C52 122.3(3) . . no
MN4 N57 C56 118.9(3) . . no
C52 N57 C56 118.9(4) . . no
MN5 N66 C61 123.0(3) . . no
MN5 N66 C65 117.0(3) . . no
C61 N66 C65 119.2(4) . . no
MN6 N75 C70 119.4(3) . . no
MN6 N75 C74 122.9(3) . . no
C70 N75 C74 117.7(4) . . no
O13 C14 O15 127.6(5) . . no
O13 C14 C16 116.4(4) . . no
O15 C14 C16 115.8(4) . . no
C14 C16 C17 119.8(4) . . no
C14 C16 C21 121.3(4) . . no
C17 C16 C21 118.9(4) . . no
C16 C17 C18 120.1(4) . . no
C16 C17 H1 119.6(5) . . no
C18 C17 H1 120.2(5) . . no
C17 C18 C19 118.9(4) . . no
C17 C18 H2 120.5(5) . . no
C19 C18 H2 120.6(5) . . no
C18 C19 C20 122.5(5) . . no
C18 C19 H3 118.6(6) . . no
C20 C19 H3 118.9(6) . . no
C19 C20 C21 117.6(5) . . no
C19 C20 H4 120.4(5) . . no
C21 C20 H4 122.0(5) . . no
C16 C21 C20 121.9(5) . . no
C16 C21 H5 118.5(5) . . no
C20 C21 H5 119.5(5) . . no
O22 C23 O24 125.7(4) . . no
O22 C23 C25 116.1(4) . . no
O24 C23 C25 118.2(4) . . no
C23 C25 C26 121.2(4) . . no
C23 C25 C30 120.2(4) . . no
C26 C25 C30 118.5(4) . . no
C25 C26 C27 120.3(4) . . no
C25 C26 H6 119.6(5) . . no
C27 C26 H6 120.1(5) . . no
C26 C27 C28 120.0(5) . . no
C26 C27 H7 120.8(5) . . no
C28 C27 H7 119.2(5) . . no
C27 C28 C29 120.3(5) . . no
C27 C28 H8 119.5(5) . . no
C29 C28 H8 120.1(5) . . no
C28 C29 C30 119.9(5) . . no
C28 C29 H9 119.5(5) . . no
C30 C29 H9 120.6(5) . . no
C25 C30 C29 120.8(5) . . no
C25 C30 H10 119.1(5) . . no
C29 C30 H10 120.1(5) . . no
O31 C32 O33 126.3(4) . . no
O31 C32 C34 117.3(4) . . no
O33 C32 C34 116.4(4) . . no
C32 C34 C35 118.8(4) . . no
C32 C34 C39 121.2(4) . . no
C35 C34 C39 119.9(4) . . no
C34 C35 C36 120.3(4) . . no
C34 C35 H11 119.6(4) . . no
C36 C35 H11 120.0(5) . . no
C35 C36 C37 119.8(4) . . no
C35 C36 H12 120.1(5) . . no
C37 C36 H12 120.1(5) . . no
C36 C37 C38 120.2(4) . . no
C36 C37 H13 119.4(5) . . no
C38 C37 H13 120.4(5) . . no
C37 C38 C39 119.8(4) . . no
C37 C38 H14 119.5(5) . . no
C39 C38 H14 120.7(5) . . no
C34 C39 C38 119.9(4) . . no
C34 C39 H15 120.0(4) . . no
C38 C39 H15 120.1(5) . . no
O40 C41 O42 125.9(4) . . no
O40 C41 C43 117.4(4) . . no
O42 C41 C43 116.7(4) . . no
C41 C43 C44 119.5(4) . . no
C41 C43 C48 121.0(4) . . no
C44 C43 C48 119.5(4) . . no
C43 C44 C45 120.2(4) . . no
C43 C44 H16 118.7(4) . . no
C45 C44 H16 121.0(5) . . no
C44 C45 C46 119.9(4) . . no
C44 C45 H17 119.3(5) . . no
C46 C45 H17 120.7(5) . . no
C45 C46 C47 120.5(4) . . no
C45 C46 H18 120.9(5) . . no
C47 C46 H18 118.6(5) . . no
C46 C47 C48 119.7(4) . . no
C46 C47 H19 121.0(5) . . no
C48 C47 H19 119.3(5) . . no
C43 C48 C47 120.1(4) . . no
C43 C48 H20 120.2(5) . . no
C47 C48 H20 119.7(5) . . no
O49 C50 C51 112.7(3) . . no
O49 C50 H21 109.5(4) . . no
O49 C50 H22 109.9(4) . . no
C51 C50 H21 108.2(4) . . no
C51 C50 H22 108.8(4) . . no
H21 C50 H22 107.7(4) . . no
C50 C51 C52 113.1(4) . . no
C50 C51 H23 109.4(4) . . no
C50 C51 H24 108.2(4) . . no
C52 C51 H23 108.6(4) . . no
C52 C51 H24 108.9(4) . . no
H23 C51 H24 108.4(4) . . no
N57 C52 C51 118.0(4) . . no
N57 C52 C53 120.6(4) . . no
C51 C52 C53 121.4(4) . . no
C52 C53 C54 120.3(4) . . no
C52 C53 H25 119.4(5) . . no
C54 C53 H25 120.3(5) . . no
C53 C54 C55 118.8(5) . . no
C53 C54 H26 120.8(5) . . no
C55 C54 H26 120.4(5) . . no
C54 C55 C56 118.9(4) . . no
C54 C55 H27 121.4(5) . . no
C56 C55 H27 119.7(5) . . no
N57 C56 C55 122.5(4) . . no
N57 C56 H28 119.0(4) . . no
C55 C56 H28 118.5(4) . . no
O58 C59 C60 112.3(4) . . no
O58 C59 H29 109.3(4) . . no
O58 C59 H30 109.2(4) . . no
C60 C59 H29 109.5(5) . . no
C60 C59 H30 108.3(4) . . no
H29 C59 H30 108.1(5) . . no
C59 C60 C61 112.3(4) . . no
C59 C60 H31 108.5(4) . . no
C59 C60 H32 109.7(4) . . no
C61 C60 H31 109.3(4) . . no
C61 C60 H32 109.3(4) . . no
H31 C60 H32 107.5(5) . . no
N66 C61 C60 117.4(4) . . no
N66 C61 C62 120.0(4) . . no
C60 C61 C62 122.6(4) . . no
C61 C62 C63 120.9(4) . . no
C61 C62 H33 119.4(5) . . no
C63 C62 H33 119.6(5) . . no
C62 C63 C64 118.0(4) . . no
C62 C63 H34 121.5(5) . . no
C64 C63 H34 120.4(5) . . no
C63 C64 C65 119.8(5) . . no
C63 C64 H35 120.4(5) . . no
C65 C64 H35 119.8(5) . . no
N66 C65 C64 122.0(4) . . no
N66 C65 H36 119.1(4) . . no
C64 C65 H36 118.9(5) . . no
O67 C68 C69 109.7(4) . . no
O67 C68 H37 109.8(4) . . no
O67 C68 H38 108.7(4) . . no
C69 C68 H37 110.4(4) . . no
C69 C68 H38 109.7(4) . . no
H37 C68 H38 108.5(4) . . no
C68 C69 C70 112.3(4) . . no
C68 C69 H39 109.1(4) . . no
C68 C69 H40 110.2(4) . . no
C70 C69 H39 108.0(4) . . no
C70 C69 H40 109.4(4) . . no
H39 C69 H40 107.8(4) . . no
N75 C70 C69 116.8(4) . . no
N75 C70 C71 121.6(5) . . no
C69 C70 C71 121.6(4) . . no
C70 C71 C72 119.3(5) . . no
C70 C71 H41 119.0(5) . . no
C72 C71 H41 121.7(5) . . no
C71 C72 C73 119.7(5) . . no
C71 C72 H42 118.7(6) . . no
C73 C72 H42 121.7(6) . . no
C72 C73 C74 117.3(5) . . no
C72 C73 H43 120.6(5) . . no
C74 C73 H43 122.1(5) . . no
N75 C74 C73 124.4(5) . . no
N75 C74 H44 117.7(5) . . no
C73 C74 H44 117.9(5) . . no
CL77 C76 CL77 113.3(5) . 3_556 no
CL77 C76 CL77 113.3(5) 3_556 . no
CL77 C76 H45 109.42(10) . 3_556 no
CL77 C76 H45 109.42(10) 3_556 . no
CL77 C76 H45 109.31(9) . . no
CL77 C76 H45 109.31(9) 3_556 3_556 no
CL77 C76 H45 109.31(9) . . no
CL77 C76 H45 109.31(9) 3_556 3_556 no
H45 C76 H45 105.8(9) . 3_556 no
H45 C76 H45 105.8(9) 3_556 . no
CL79 C78 CL80 111.5(3) . . no
CL79 C78 H46 110.1(4) . . no
CL79 C78 H47 110.0(4) . . no
CL80 C78 H46 109.1(4) . . no
CL80 C78 H47 109.3(4) . . no
H46 C78 H47 106.8(4) . . no
CL82 C81 CL83 109.8(3) . . no
CL82 C81 H48 110.5(5) . . no
CL82 C81 H49 111.0(6) . . no
CL83 C81 H48 109.2(6) . . no
CL83 C81 H49 110.0(5) . . no
H48 C81 H49 106.2(6) . . no
CL85 C84 CL86 112.5(3) . . no
CL85 C84 H50 109.0(4) . . no
CL85 C84 H51 109.4(5) . . no
CL86 C84 H50 109.1(5) . . no
CL86 C84 H51 109.6(4) . . no
H50 C84 H51 107.1(5) . . no

loop_
_geom_bond_atom_site_label_1
_geom_bond_atom_site_label_2
_geom_bond_distance
_geom_bond_site_symmetry_2
_geom_bond_publ_flag
MN1 O9 1.911(3) . no
MN1 O9 2.311(3) 8_557 no
MN1 O11 1.918(3) . no
MN1 O12 1.909(3) 8_557 no
MN1 O13 2.225(3) . no
MN1 O22 1.952(3) 8_557 no
MN2 O9 1.852(3) . no
MN2 O10 1.965(3) . no
MN2 O15 2.359(3) . no
MN2 O31 2.096(3) . no
MN2 O40 2.044(3) . no
MN2 O67 1.890(3) . no
MN3 CL7 2.6282(12) . no
MN3 O9 2.088(3) 8_557 no
MN3 O11 1.912(3) . no
MN3 O12 1.923(3) . no
MN3 O33 1.962(3) 8_557 no
MN3 O42 1.946(3) 8_557 no
MN4 CL7 2.6480(12) . no
MN4 O10 1.942(3) . no
MN4 O11 1.903(3) . no
MN4 O15 2.181(3) . no
MN4 O49 1.884(3) . no
MN4 N57 2.097(4) . no
MN5 CL7 2.7899(13) . no
MN5 O10 1.934(3) . no
MN5 O12 1.859(3) . no
MN5 O24 2.118(3) . no
MN5 O58 1.895(3) . no
MN5 N66 2.100(4) . no
MN6 CL8 2.4241(12) . no
MN6 O10 2.261(3) . no
MN6 O49 2.222(3) . no
MN6 O58 2.148(3) . no
MN6 O67 2.154(3) . no
MN6 N75 2.329(4) . no
CL77 C76 1.753(5) . no
CL77 C76 1.753(5) 3_556 no
CL79 C78 1.772(5) . no
CL80 C78 1.754(5) . no
CL82 C81 1.751(7) . no
CL83 C81 1.768(7) . no
CL85 C84 1.756(6) . no
CL86 C84 1.748(6) . no
O13 C14 1.238(5) . no
O15 C14 1.223(5) . no
O22 C23 1.274(5) . no
O24 C23 1.250(5) . no
O31 C32 1.249(5) . no
O31 C32 1.249(5) . no
O33 C32 1.281(5) . no
O40 C41 1.269(5) . no
O42 C41 1.266(5) . no
O49 C50 1.413(5) . no
O58 C59 1.419(5) . no
O67 C68 1.422(5) . no
N57 C52 1.359(6) . no
N57 C56 1.346(5) . no
N66 C61 1.356(6) . no
N66 C65 1.341(6) . no
N75 C70 1.360(6) . no
N75 C74 1.331(6) . no
C14 C16 1.544(6) . no
C16 C17 1.386(6) . no
C16 C21 1.405(6) . no
C17 C18 1.420(7) . no
C17 H1 0.961(5) . no
C18 C19 1.342(7) . no
C18 H2 0.962(5) . no
C19 C20 1.424(7) . no
C19 H3 0.973(5) . no
C20 C21 1.360(7) . no
C20 H4 0.970(5) . no
C21 H5 0.963(5) . no
C23 C25 1.494(6) . no
C25 C26 1.397(6) . no
C25 C30 1.390(6) . no
C26 C27 1.380(7) . no
C26 H6 0.966(5) . no
C27 C28 1.379(7) . no
C27 H7 0.963(5) . no
C28 C29 1.376(7) . no
C28 H8 0.962(5) . no
C29 C30 1.376(7) . no
C29 H9 0.967(5) . no
C30 H10 0.954(5) . no
C32 C34 1.500(6) . no
C34 C35 1.388(6) . no
C34 C39 1.384(6) . no
C35 C36 1.375(6) . no
C35 H11 0.960(5) . no
C36 C37 1.391(7) . no
C36 H12 0.960(5) . no
C37 C38 1.382(7) . no
C37 H13 0.959(5) . no
C38 C39 1.391(7) . no
C38 H14 0.976(5) . no
C39 H15 0.975(5) . no
C41 C43 1.493(6) . no
C43 C44 1.398(6) . no
C43 C48 1.390(6) . no
C44 C45 1.377(6) . no
C44 H16 0.959(4) . no
C45 C46 1.381(7) . no
C45 H17 0.960(5) . no
C46 C47 1.392(7) . no
C46 H18 0.961(5) . no
C47 C48 1.382(7) . no
C47 H19 0.960(5) . no
C48 H20 0.957(5) . no
C50 C51 1.512(6) . no
C50 H21 0.961(4) . no
C50 H22 0.961(4) . no
C51 C52 1.492(6) . no
C51 H23 0.956(4) . no
C51 H24 0.956(5) . no
C52 C53 1.384(6) . no
C53 C54 1.383(7) . no
C53 H25 0.963(5) . no
C54 C55 1.379(7) . no
C54 H26 0.967(5) . no
C55 C56 1.382(7) . no
C55 H27 0.960(5) . no
C56 H28 0.966(5) . no
C59 C60 1.523(7) . no
C59 H29 0.958(5) . no
C59 H30 0.958(5) . no
C60 C61 1.498(7) . no
C60 H31 0.965(5) . no
C60 H32 0.958(4) . no
C61 C62 1.381(7) . no
C62 C63 1.376(7) . no
C62 H33 0.964(4) . no
C63 C64 1.371(7) . no
C63 H34 0.976(5) . no
C64 C65 1.374(7) . no
C64 H35 0.960(5) . no
C65 H36 0.961(4) . no
C68 C69 1.526(6) . no
C68 H37 0.947(5) . no
C68 H38 0.965(5) . no
C69 C70 1.505(7) . no
C69 H39 0.969(4) . no
C69 H40 0.951(5) . no
C70 C71 1.395(7) . no
C71 C72 1.374(8) . no
C71 H41 0.982(5) . no
C72 C73 1.394(8) . no
C72 H42 0.968(5) . no
C73 C74 1.385(7) . no
C73 H43 0.967(5) . no
C74 H44 0.971(5) . no
C76 H45 0.972(6) . no
C76 H45 0.972(6) 3_556 no
C78 H46 0.966(5) . no
C78 H47 0.967(5) . no
C81 H48 0.977(6) . no
C81 H49 0.963(7) . no
C84 H50 0.968(5) . no
C84 H51 0.960(6) . no
